data_2202645
loop_
_publ_author_name
'Gainsford, Graeme J.'
'Tyler, Peter C.'

_publ_section_title
;<i>tert</i>-Butyl
 6-<i>O</i>-benzyl-2,2-dichloro-2,5-dideoxy-4-<i>O</i>-methyl-\a-<small>D</small>-<i>ribo</i>-oct-3-pyranulosonate
;
_journal_issue 10
_journal_name_full 'Acta Crystallographica Section E'
_journal_page_first o1514
_journal_page_last o1516
_journal_paper_doi 10.1107/S1600536803019640
_journal_volume 59
_journal_year 2003
_chemical_formula_moiety 'C20 H28 Cl2 O7'
_chemical_formula_structural '(C20 H28 Cl2 O7) (C20 H28 Cl2 O7)'
_chemical_formula_sum 'C20 H28 Cl2 O7'
_chemical_formula_weight 451.34
_chemical_name_systematic
;
 ?
;
_space_group_IT_number 4
_symmetry_cell_setting monoclinic
_symmetry_space_group_name_Hall 'P 2yb'
_symmetry_space_group_name_H-M 'P 1 21 1'
_atom_sites_solution_hydrogens geom
_atom_sites_solution_primary direct
_atom_sites_solution_secondary difmap
_audit_creation_method SHELXL-97
_cell_angle_alpha 90.00
_cell_angle_beta 94.490(10)
_cell_angle_gamma 90.00
_cell_formula_units_Z 4
_cell_length_a 14.863(3)
_cell_length_b 18.069(4)
_cell_length_c 8.351(3)
_cell_measurement_reflns_used 25
_cell_measurement_temperature 153(2)
_cell_measurement_theta_max 14.5
_cell_measurement_theta_min 2.8
_cell_volume 2235.9(10)
_computing_cell_refinement 'R3M Software'
_computing_data_collection 'R3M Software (Siemens, 1983)'
_computing_data_reduction 'R3M Software'
_computing_molecular_graphics
;
 ORTEP-3 in WinGX (Farrugia, 1997)
;
_computing_publication_material
;
SHELXL97; PLATON (Spek, 1990)
;
_computing_structure_refinement 'SHELXL97 (Sheldrick, 1997)'
_computing_structure_solution 'SHELXS86 (Sheldrick, 1990)'
_diffrn_ambient_temperature 153(2)
_diffrn_measured_fraction_theta_full 0.997
_diffrn_measured_fraction_theta_max 0.997
_diffrn_measurement_device_type
;
 Siemens/Nicolet R3m 4-circle diffractometer
;
_diffrn_measurement_method '\w scan'
_diffrn_radiation_monochromator graphite
_diffrn_radiation_source 'fine-focus sealed tube'
_diffrn_radiation_type MoK\a
_diffrn_radiation_wavelength 0.71069
_diffrn_reflns_av_R_equivalents 0.0605
_diffrn_reflns_av_sigmaI/netI 0.1244
_diffrn_reflns_limit_h_max 17
_diffrn_reflns_limit_h_min -17
_diffrn_reflns_limit_k_max 21
_diffrn_reflns_limit_k_min 0
_diffrn_reflns_limit_l_max 9
_diffrn_reflns_limit_l_min 0
_diffrn_reflns_number 4099
_diffrn_reflns_theta_full 24.74
_diffrn_reflns_theta_max 24.7
_diffrn_reflns_theta_min 1.8
_diffrn_standards_decay_% 10
_diffrn_standards_interval_count 97
_diffrn_standards_number 3
_exptl_absorpt_coefficient_mu 0.328
_exptl_absorpt_correction_type none
_exptl_crystal_colour colourless
_exptl_crystal_density_diffrn 1.341
_exptl_crystal_density_method 'not measured'
_exptl_crystal_description rod
_exptl_crystal_F_000 952
_exptl_crystal_size_max 0.58
_exptl_crystal_size_mid 0.08
_exptl_crystal_size_min 0.07
_refine_diff_density_max 0.41
_refine_diff_density_min -0.40
_refine_ls_abs_structure_details 'Flack (1983)'
_refine_ls_abs_structure_Flack 0.07(14)
_refine_ls_extinction_method none
_refine_ls_goodness_of_fit_ref 0.955
_refine_ls_hydrogen_treatment constr
_refine_ls_matrix_type full
_refine_ls_number_parameters 503
_refine_ls_number_reflns 3955
_refine_ls_number_restraints 1
_refine_ls_restrained_S_all 0.954
_refine_ls_R_factor_all 0.110
_refine_ls_R_factor_gt 0.069
_refine_ls_shift/su_max 0.000
_refine_ls_shift/su_mean <0.001
_refine_ls_structure_factor_coef Fsqd
_refine_ls_weighting_details 'calc w = 1/[\s^2^(Fo^2^)+(0.0835P)^2^+0.0000P] where P = Fo^2^+2Fc^2^)/3'
_refine_ls_weighting_scheme calc
_refine_ls_wR_factor_gt 0.146
_refine_ls_wR_factor_ref 0.169
_reflns_number_gt 2500
_reflns_number_total 3955
_reflns_threshold_expression I>2\s(I)
_cod_data_source_file fl6057.cif
_cod_data_source_block III
_cod_depositor_comments
;
The following automatic conversions were performed:
'_geom_bond_publ_flag' value 'Y' changed to 'y' according to
'/home/saulius/struct/CIF-dictionaries/cif_core.dic' dictionary named
'cif_core.dic' version 2.4.1 from 2010-06-29 (8 times).

Automatic conversion script
Id: cif_fix_enum 1527 2010-12-29 10:47:43Z saulius 

The following automatic conversions were performed:

'_geom_bond_publ_flag' value 'Y' changed to 'y' according to
/home/saulius/struct/CIF-dictionaries/cif_core.dic dictionary named
'cif_core.dic' version 2.4.1 from 2010-06-29 (8 times).

Automatic conversion script
Id: cif_fix_values 1715 2011-07-08 13:25:40Z adriana 
;
_cod_original_sg_symbol_H-M 'P 21'
_cod_database_code 2202645
_cod_database_fobs_code 2202645

loop_
_symmetry_equiv_pos_as_xyz
'x, y, z'
'-x, y+1/2, -z'

loop_
_atom_site_label
_atom_site_fract_x
_atom_site_fract_y
_atom_site_fract_z
_atom_site_U_iso_or_equiv
_atom_site_adp_type
_atom_site_calc_flag
_atom_site_refinement_flags
_atom_site_occupancy
_atom_site_disorder_assembly
_atom_site_disorder_group
_atom_site_type_symbol
Cl1 0.72350(17) 0.37896(15) 0.3228(3) 0.0381(7) Uani d . 1 . . Cl
Cl2 0.69403(16) 0.52727(17) 0.2041(3) 0.0381(7) Uani d . 1 . . Cl
Cl1' -0.19083(17) 0.04666(15) 0.0953(3) 0.0348(6) Uani d . 1 . . Cl
Cl2' -0.16490(16) 0.14624(18) -0.1662(3) 0.0377(7) Uani d . 1 . . Cl
O1 0.6720(4) 0.5618(4) 0.5348(7) 0.0293(17) Uani d . 1 . . O
O2 0.6409(5) 0.4416(4) 0.5823(8) 0.0374(19) Uani d . 1 . . O
O3 0.8512(4) 0.5671(4) 0.4422(8) 0.0247(16) Uani d . 1 . . O
H3O 0.8044 0.5900 0.4079 0.037 Uiso calc R 1 . . H
O4 0.8803(4) 0.4752(4) 0.2692(7) 0.0289(16) Uani d . 1 . . O
O5 0.8422(4) 0.4619(4) 0.6885(8) 0.0306(17) Uani d . 1 . . O
O6 1.1177(4) 0.4656(4) 0.4056(8) 0.0366(19) Uani d . 1 . . O
O7 0.9689(5) 0.5358(6) 0.0000(9) 0.066(3) Uani d . 1 . . O
H7O 0.9132 0.5405 0.0084 0.100 Uiso calc R 1 . . H
O1' -0.3200(4) 0.2253(4) -0.0416(8) 0.0338(18) Uani d . 1 . . O
O2' -0.3620(4) 0.1127(4) 0.0422(9) 0.0407(19) Uani d . 1 . . O
O3' -0.1503(4) 0.2647(4) 0.0906(8) 0.0275(16) Uani d . 1 . . O
H3'O -0.2031 0.2809 0.0926 0.041 Uiso calc R 1 . . H
O4' -0.0562(4) 0.1684(4) 0.1420(7) 0.0226(15) Uani d . 1 . . O
O5' -0.2649(4) 0.2130(4) 0.3092(7) 0.0301(16) Uani d . 1 . . O
O6' 0.0515(4) 0.2450(4) 0.5135(7) 0.0264(16) Uani d . 1 . . O
O7' 0.1218(4) 0.1133(4) 0.2546(7) 0.0276(16) Uani d . 1 . . O
H7'O 0.1004 0.0839 0.1838 0.041 Uiso calc R 1 . . H
C1 0.6785(6) 0.4899(6) 0.5158(12) 0.029(2) Uani d . 1 . . C
C2 0.7372(6) 0.4729(6) 0.3726(11) 0.025(2) Uani d . 1 . . C
C3 0.8398(6) 0.4924(6) 0.4121(11) 0.025(2) Uani d . 1 . . C
C4 0.8837(6) 0.4438(6) 0.5472(11) 0.026(2) Uani d . 1 . . C
H4 0.8708 0.3908 0.5203 0.031 Uiso calc R 1 . . H
C5 0.9860(6) 0.4553(6) 0.5621(11) 0.027(2) Uani d . 1 . . C
H5A 1.0141 0.4198 0.6413 0.032 Uiso calc R 1 . . H
H5B 0.9999 0.5059 0.6019 0.032 Uiso calc R 1 . . H
C6 1.0259(6) 0.4442(6) 0.4005(12) 0.032(3) Uani d . 1 . . C
H6 1.0198 0.3911 0.3675 0.039 Uiso calc R 1 . . H
C7 0.9748(6) 0.4935(6) 0.2736(12) 0.032(2) Uani d . 1 . . C
H7 0.9839 0.5468 0.3026 0.038 Uiso calc R 1 . . H
C8 1.0044(7) 0.4796(7) 0.1093(11) 0.038(3) Uani d . 1 . . C
H8A 1.0711 0.4798 0.1131 0.045 Uiso calc R 1 . . H
H8B 0.9827 0.4304 0.0710 0.045 Uiso calc R 1 . . H
C9 0.6165(7) 0.5953(7) 0.6560(12) 0.036(3) Uani d . 1 . . C
C10 0.6290(9) 0.6767(7) 0.6345(14) 0.057(4) Uani d . 1 . . C
H10A 0.6068 0.6909 0.5252 0.085 Uiso calc R 1 . . H
H10B 0.6932 0.6890 0.6522 0.085 Uiso calc R 1 . . H
H10C 0.5951 0.7036 0.7121 0.085 Uiso calc R 1 . . H
C11 0.5182(6) 0.5728(7) 0.6132(12) 0.048(3) Uani d . 1 . . C
H11A 0.4995 0.5891 0.5037 0.072 Uiso calc R 1 . . H
H11B 0.4795 0.5960 0.6887 0.072 Uiso calc R 1 . . H
H11C 0.5127 0.5189 0.6199 0.072 Uiso calc R 1 . . H
C12 0.6495(7) 0.5694(8) 0.8241(11) 0.051(4) Uani d . 1 . . C
H12A 0.6400 0.5159 0.8328 0.076 Uiso calc R 1 . . H
H12B 0.6158 0.5951 0.9036 0.076 Uiso calc R 1 . . H
H12C 0.7140 0.5804 0.8439 0.076 Uiso calc R 1 . . H
C13 0.8339(8) 0.4024(7) 0.7946(13) 0.047(3) Uani d . 1 . . C
H13A 0.8048 0.4195 0.8893 0.070 Uiso calc R 1 . . H
H13B 0.8940 0.3828 0.8281 0.070 Uiso calc R 1 . . H
H13C 0.7972 0.3634 0.7406 0.070 Uiso calc R 1 . . H
C14 1.1776(6) 0.4141(7) 0.4889(13) 0.042(3) Uani d . 1 . . C
H14A 1.1547 0.3631 0.4704 0.050 Uiso calc R 1 . . H
H14B 1.1802 0.4241 0.6057 0.050 Uiso calc R 1 . . H
C16 1.3390(4) 0.3759(4) 0.5026(8) 0.047(3) Uani d G 1 . . C
H16 1.3268 0.3443 0.5892 0.057 Uiso calc R 1 . . H
C17 1.4249(4) 0.3776(4) 0.4475(9) 0.054(3) Uani d G 1 . . C
H17 1.4713 0.3471 0.4964 0.065 Uiso calc R 1 . . H
C18 1.4427(3) 0.4238(4) 0.3207(9) 0.042(3) Uani d G 1 . . C
H18 1.5014 0.4249 0.2831 0.051 Uiso calc R 1 . . H
C19 1.3748(4) 0.4684(4) 0.2492(7) 0.043(3) Uani d G 1 . . C
H19 1.3870 0.5000 0.1626 0.051 Uiso calc R 1 . . H
C20 1.2890(4) 0.4668(4) 0.3043(8) 0.038(3) Uani d G 1 . . C
H20 1.2425 0.4972 0.2554 0.046 Uiso calc R 1 . . H
C15 1.2711(3) 0.4205(4) 0.4311(8) 0.031(2) Uani d G 1 . . C
C1' -0.3079(6) 0.1574(7) 0.0150(11) 0.028(2) Uani d . 1 . . C
C2' -0.2044(5) 0.1392(6) 0.0306(10) 0.021(2) Uani d . 1 . . C
C3' -0.1466(5) 0.1924(5) 0.1467(11) 0.021(2) Uani d . 1 . . C
C4' -0.1741(6) 0.1854(6) 0.3188(10) 0.022(2) Uani d . 1 . . C
H4' -0.1739 0.1320 0.3505 0.027 Uiso calc R 1 . . H
C5' -0.1091(6) 0.2275(6) 0.4320(11) 0.028(2) Uani d . 1 . . C
H5'A -0.1249 0.2196 0.5437 0.033 Uiso calc R 1 . . H
H5'B -0.1144 0.2810 0.4081 0.033 Uiso calc R 1 . . H
C6' -0.0112(5) 0.2024(6) 0.4167(11) 0.025(2) Uani d . 1 . . C
H6' -0.0048 0.1490 0.4470 0.030 Uiso calc R 1 . . H
C7' 0.0085(5) 0.2124(5) 0.2415(10) 0.023(2) Uani d . 1 . . C
H7' 0.0009 0.2658 0.2117 0.027 Uiso calc R 1 . . H
C8' 0.1013(6) 0.1874(5) 0.2057(11) 0.024(2) Uani d . 1 . . C
H8'A 0.1069 0.1916 0.0887 0.029 Uiso calc R 1 . . H
H8'B 0.1464 0.2211 0.2606 0.029 Uiso calc R 1 . . H
C9' -0.4149(6) 0.2548(7) -0.0747(12) 0.039(3) Uani d . 1 . . C
C10' -0.4011(8) 0.3293(8) -0.1374(18) 0.074(5) Uani d . 1 . . C
H10D -0.3691 0.3596 -0.0540 0.111 Uiso calc R 1 . . H
H10E -0.4597 0.3518 -0.1696 0.111 Uiso calc R 1 . . H
H10F -0.3652 0.3262 -0.2308 0.111 Uiso calc R 1 . . H
C11' -0.4629(7) 0.2087(9) -0.2004(13) 0.070(5) Uani d . 1 . . C
H11D -0.4718 0.1588 -0.1580 0.106 Uiso calc R 1 . . H
H11E -0.4270 0.2056 -0.2937 0.106 Uiso calc R 1 . . H
H11F -0.5217 0.2309 -0.2326 0.106 Uiso calc R 1 . . H
C12' -0.4612(6) 0.2547(7) 0.0804(12) 0.041(3) Uani d . 1 . . C
H12D -0.4686 0.2036 0.1164 0.062 Uiso calc R 1 . . H
H12E -0.5206 0.2782 0.0626 0.062 Uiso calc R 1 . . H
H12F -0.4244 0.2822 0.1627 0.062 Uiso calc R 1 . . H
C13' -0.3111(6) 0.1921(9) 0.4497(12) 0.055(4) Uani d . 1 . . C
H13D -0.3728 0.2116 0.4394 0.083 Uiso calc R 1 . . H
H13E -0.2786 0.2126 0.5463 0.083 Uiso calc R 1 . . H
H13F -0.3129 0.1380 0.4579 0.083 Uiso calc R 1 . . H
C14' 0.0442(7) 0.2313(7) 0.6802(10) 0.034(3) Uani d . 1 . . C
H14C 0.0388 0.1773 0.6981 0.040 Uiso calc R 1 . . H
H14D -0.0111 0.2552 0.7141 0.040 Uiso calc R 1 . . H
C16' 0.1166(4) 0.3213(4) 0.8791(8) 0.032(3) Uani d G 1 . . C
H16' 0.0607 0.3468 0.8792 0.039 Uiso calc R 1 . . H
C17' 0.1904(5) 0.3449(3) 0.9785(8) 0.040(3) Uani d G 1 . . C
H17' 0.1850 0.3865 1.0466 0.049 Uiso calc R 1 . . H
C18' 0.2722(4) 0.3075(4) 0.9784(8) 0.043(3) Uani d G 1 . . C
H18' 0.3226 0.3236 1.0464 0.052 Uiso calc R 1 . . H
C19' 0.2801(3) 0.2466(4) 0.8789(9) 0.054(4) Uani d G 1 . . C
H19' 0.3360 0.2210 0.8788 0.065 Uiso calc R 1 . . H
C20' 0.2063(4) 0.2230(3) 0.7795(8) 0.038(3) Uani d G 1 . . C
H20' 0.2117 0.1814 0.7115 0.046 Uiso calc R 1 . . H
C15' 0.1245(4) 0.2604(4) 0.7796(7) 0.028(2) Uani d G 1 . . C

loop_
_atom_site_aniso_label
_atom_site_aniso_U_11
_atom_site_aniso_U_22
_atom_site_aniso_U_33
_atom_site_aniso_U_12
_atom_site_aniso_U_13
_atom_site_aniso_U_23
Cl1 0.0289(13) 0.0337(16) 0.0507(17) -0.0057(13) -0.0020(12) -0.0122(14)
Cl2 0.0348(13) 0.0546(19) 0.0237(12) 0.0054(14) -0.0061(10) 0.0035(13)
Cl1' 0.0348(14) 0.0327(16) 0.0373(15) -0.0017(12) 0.0049(11) -0.0069(13)
Cl2' 0.0308(13) 0.064(2) 0.0194(12) -0.0019(14) 0.0080(10) -0.0025(13)
O1 0.035(4) 0.031(5) 0.022(4) 0.009(3) 0.006(3) -0.005(3)
O2 0.043(4) 0.041(5) 0.029(4) -0.001(4) 0.012(3) 0.005(4)
O3 0.020(3) 0.028(4) 0.026(4) 0.009(3) 0.001(3) 0.001(3)
O4 0.024(3) 0.034(4) 0.029(4) -0.006(3) 0.005(3) -0.004(3)
O5 0.023(3) 0.036(4) 0.033(4) -0.001(3) 0.004(3) 0.007(4)
O6 0.023(4) 0.043(5) 0.045(4) 0.004(3) 0.005(3) 0.015(4)
O7 0.069(6) 0.092(8) 0.036(4) 0.010(6) -0.008(4) 0.016(6)
O1' 0.022(3) 0.046(5) 0.033(4) -0.002(3) 0.002(3) 0.014(4)
O2' 0.020(4) 0.043(5) 0.059(5) -0.008(4) 0.002(3) -0.002(4)
O3' 0.012(3) 0.033(4) 0.037(4) 0.003(3) -0.001(3) 0.005(3)
O4' 0.017(3) 0.030(4) 0.020(3) 0.000(3) -0.002(2) -0.003(3)
O5' 0.024(3) 0.041(4) 0.026(4) 0.002(3) 0.007(3) -0.003(3)
O6' 0.019(3) 0.036(4) 0.024(3) -0.008(3) -0.002(3) 0.003(3)
O7' 0.024(3) 0.032(4) 0.027(4) 0.006(3) 0.006(3) -0.002(3)
C1 0.024(5) 0.036(7) 0.027(6) 0.016(5) 0.000(4) 0.000(5)
C2 0.022(5) 0.029(6) 0.024(5) 0.011(4) -0.003(4) -0.001(5)
C3 0.024(5) 0.027(6) 0.024(5) 0.002(4) 0.003(4) -0.010(5)
C4 0.023(5) 0.030(6) 0.024(5) 0.007(5) 0.005(4) 0.000(5)
C5 0.019(5) 0.038(6) 0.024(5) -0.001(5) 0.002(4) 0.003(5)
C6 0.026(5) 0.034(7) 0.038(6) 0.003(5) 0.009(4) 0.004(5)
C7 0.026(5) 0.033(6) 0.037(6) 0.007(5) 0.009(4) 0.003(5)
C8 0.037(6) 0.042(7) 0.034(6) -0.002(5) 0.008(5) -0.002(6)
C9 0.035(6) 0.053(8) 0.021(5) 0.004(6) 0.009(4) 0.001(5)
C10 0.074(9) 0.062(10) 0.037(7) 0.004(8) 0.017(6) -0.018(7)
C11 0.033(6) 0.069(10) 0.042(7) 0.015(6) -0.003(5) -0.022(6)
C12 0.042(6) 0.090(11) 0.020(5) 0.018(7) 0.003(5) 0.006(6)
C13 0.048(7) 0.055(9) 0.039(7) -0.010(6) 0.016(5) 0.015(6)
C14 0.025(5) 0.054(8) 0.044(7) 0.009(6) -0.007(5) 0.016(6)
C16 0.029(6) 0.051(8) 0.060(8) 0.008(6) -0.006(5) 0.020(7)
C17 0.038(6) 0.054(8) 0.070(9) 0.013(7) 0.002(6) 0.023(8)
C18 0.030(6) 0.041(7) 0.056(8) 0.004(6) 0.003(5) -0.003(6)
C19 0.039(6) 0.054(8) 0.036(6) 0.001(6) 0.007(5) 0.011(6)
C20 0.027(5) 0.041(7) 0.046(7) 0.005(5) 0.004(5) -0.002(6)
C15 0.027(5) 0.039(7) 0.027(5) -0.007(5) -0.004(4) 0.002(5)
C1' 0.018(5) 0.047(7) 0.018(5) -0.004(5) -0.004(4) -0.006(5)
C2' 0.015(4) 0.030(6) 0.018(4) 0.008(4) -0.001(3) 0.004(4)
C3' 0.013(4) 0.022(5) 0.027(5) 0.002(4) 0.000(4) -0.010(4)
C4' 0.023(5) 0.027(6) 0.017(5) 0.001(4) 0.002(4) -0.006(4)
C5' 0.026(5) 0.039(7) 0.019(5) -0.003(5) 0.004(4) -0.012(5)
C6' 0.010(4) 0.029(6) 0.036(6) -0.005(4) -0.001(4) -0.004(5)
C7' 0.020(5) 0.019(5) 0.027(5) -0.002(4) -0.001(4) 0.004(4)
C8' 0.015(4) 0.028(6) 0.030(5) 0.004(4) 0.001(4) 0.003(5)
C9' 0.024(5) 0.067(9) 0.024(6) 0.015(6) -0.007(4) 0.012(6)
C10' 0.042(7) 0.070(10) 0.110(12) 0.018(7) 0.010(7) 0.071(10)
C11' 0.034(6) 0.142(15) 0.034(7) 0.030(9) -0.003(5) 0.003(9)
C12' 0.026(5) 0.058(8) 0.041(6) 0.009(6) 0.006(5) -0.002(6)
C13' 0.012(5) 0.120(13) 0.035(6) -0.014(6) 0.010(4) 0.010(7)
C14' 0.037(6) 0.045(7) 0.020(5) -0.011(5) 0.005(4) -0.008(5)
C16' 0.023(5) 0.034(6) 0.037(6) 0.010(5) -0.013(4) -0.001(5)
C17' 0.061(8) 0.025(6) 0.033(6) -0.003(6) -0.011(5) -0.004(5)
C18' 0.029(6) 0.054(8) 0.043(7) 0.005(6) -0.015(5) -0.012(6)
C19' 0.028(6) 0.069(10) 0.065(8) -0.005(6) 0.000(6) -0.005(8)
C20' 0.040(6) 0.040(7) 0.034(6) 0.010(6) 0.002(5) -0.009(6)
C15' 0.034(5) 0.020(6) 0.026(5) -0.001(5) -0.015(4) 0.003(4)

loop_
_atom_type_symbol
_atom_type_description
_atom_type_scat_dispersion_real
_atom_type_scat_dispersion_imag
_atom_type_scat_source
C C 0.0033 0.0016 'International Tables Vol C Tables 4.2.6.8 and 6.1.1.4'
H H 0.0000 0.0000 'International Tables Vol C Tables 4.2.6.8 and 6.1.1.4'
O O 0.0106 0.0060 'International Tables Vol C Tables 4.2.6.8 and 6.1.1.4'
Cl Cl 0.1484 0.1585 'International Tables Vol C Tables 4.2.6.8 and 6.1.1.4'

loop_
_geom_angle_atom_site_label_1
_geom_angle_atom_site_label_2
_geom_angle_atom_site_label_3
_geom_angle
C1 O1 C9 122.4(8)
C3 O3 H3O 109.5
C3 O4 C7 114.0(7)
C13 O5 C4 114.6(8)
C6 O6 C14 113.6(8)
C8 O7 H7O 109.5
C1' O1' C9' 119.4(8)
C3' O3' H3'O 109.5
C3' O4' C7' 113.7(6)
C4' O5' C13' 111.4(7)
C6' O6' C14' 111.4(7)
C8' O7' H7'O 109.5
O2 C1 O1 128.7(10)
O2 C1 C2 121.3(10)
O1 C1 C2 109.7(9)
C1 C2 C3 112.6(7)
C1 C2 Cl1 108.0(7)
C3 C2 Cl1 110.9(6)
C1 C2 Cl2 107.8(6)
C3 C2 Cl2 108.9(7)
Cl1 C2 Cl2 108.4(5)
O3 C3 O4 108.3(8)
O3 C3 C4 112.7(8)
O4 C3 C4 108.2(8)
O3 C3 C2 111.0(8)
O4 C3 C2 104.1(7)
C4 C3 C2 112.1(8)
O5 C4 C5 113.4(7)
O5 C4 C3 107.1(7)
C5 C4 C3 110.2(8)
O5 C4 H4 108.7
C5 C4 H4 108.7
C3 C4 H4 108.7
C4 C5 C6 111.2(7)
C4 C5 H5A 109.4
C6 C5 H5A 109.4
C4 C5 H5B 109.4
C6 C5 H5B 109.4
H5A C5 H5B 108.0
O6 C6 C5 112.2(8)
O6 C6 C7 106.6(8)
C5 C6 C7 109.1(8)
O6 C6 H6 109.6
C5 C6 H6 109.6
C7 C6 H6 109.6
O4 C7 C8 107.1(8)
O4 C7 C6 108.2(8)
C8 C7 C6 111.7(9)
O4 C7 H7 109.9
C8 C7 H7 109.9
C6 C7 H7 109.9
O7 C8 C7 110.2(9)
O7 C8 H8A 109.6
C7 C8 H8A 109.6
O7 C8 H8B 109.6
C7 C8 H8B 109.6
H8A C8 H8B 108.1
O1 C9 C10 103.8(8)
O1 C9 C12 110.3(8)
C10 C9 C12 112.3(10)
O1 C9 C11 107.7(8)
C10 C9 C11 111.0(10)
C12 C9 C11 111.5(9)
C9 C10 H10A 109.5
C9 C10 H10B 109.5
H10A C10 H10B 109.5
C9 C10 H10C 109.5
H10A C10 H10C 109.5
H10B C10 H10C 109.5
C9 C11 H11A 109.5
C9 C11 H11B 109.5
H11A C11 H11B 109.5
C9 C11 H11C 109.5
H11A C11 H11C 109.5
H11B C11 H11C 109.5
C9 C12 H12A 109.5
C9 C12 H12B 109.5
H12A C12 H12B 109.5
C9 C12 H12C 109.5
H12A C12 H12C 109.5
H12B C12 H12C 109.5
O5 C13 H13A 109.5
O5 C13 H13B 109.5
H13A C13 H13B 109.5
O5 C13 H13C 109.5
H13A C13 H13C 109.5
H13B C13 H13C 109.5
O6 C14 C15 110.4(8)
O6 C14 H14A 109.6
C15 C14 H14A 109.6
O6 C14 H14B 109.6
C15 C14 H14B 109.6
H14A C14 H14B 108.1
C17 C16 C15 120.0
C17 C16 H16 120.0
C15 C16 H16 120.0
C18 C17 C16 120.0
C18 C17 H17 120.0
C16 C17 H17 120.0
C17 C18 C19 120.0
C17 C18 H18 120.0
C19 C18 H18 120.0
C20 C19 C18 120.0
C20 C19 H19 120.0
C18 C19 H19 120.0
C15 C20 C19 120.0
C15 C20 H20 120.0
C19 C20 H20 120.0
C20 C15 C16 120.0
C20 C15 C14 121.7(6)
C16 C15 C14 118.3(6)
O2' C1' O1' 129.2(9)
O2' C1' C2' 121.4(10)
O1' C1' C2' 109.2(8)
C1' C2' C3' 114.0(7)
C1' C2' Cl1' 108.2(7)
C3' C2' Cl1' 110.3(6)
C1' C2' Cl2' 107.3(6)
C3' C2' Cl2' 108.7(6)
Cl1' C2' Cl2' 108.1(5)
O3' C3' O4' 106.9(7)
O3' C3' C4' 112.9(7)
O4' C3' C4' 108.9(7)
O3' C3' C2' 111.3(7)
O4' C3' C2' 105.6(7)
C4' C3' C2' 110.8(7)
O5' C4' C5' 114.4(8)
O5' C4' C3' 103.7(7)
C5' C4' C3' 110.0(7)
O5' C4' H4' 109.5
C5' C4' H4' 109.5
C3' C4' H4' 109.5
C4' C5' C6' 111.3(8)
C4' C5' H5'A 109.4
C6' C5' H5'A 109.4
C4' C5' H5'B 109.4
C6' C5' H5'B 109.4
H5'A C5' H5'B 108.0
O6' C6' C7' 108.4(7)
O6' C6' C5' 112.2(8)
C7' C6' C5' 107.4(7)
O6' C6' H6' 109.6
C7' C6' H6' 109.6
C5' C6' H6' 109.6
O4' C7' C8' 107.3(7)
O4' C7' C6' 108.3(7)
C8' C7' C6' 113.8(7)
O4' C7' H7' 109.1
C8' C7' H7' 109.1
C6' C7' H7' 109.1
O7' C8' C7' 113.8(8)
O7' C8' H8'A 108.8
C7' C8' H8'A 108.8
O7' C8' H8'B 108.8
C7' C8' H8'B 108.8
H8'A C8' H8'B 107.7
C10' C9' C11' 109.8(11)
C10' C9' C12' 113.2(11)
C11' C9' C12' 112.3(10)
C10' C9' O1' 103.5(9)
C11' C9' O1' 108.8(9)
C12' C9' O1' 108.8(7)
C9' C10' H10D 109.5
C9' C10' H10E 109.5
H10D C10' H10E 109.5
C9' C10' H10F 109.5
H10D C10' H10F 109.5
H10E C10' H10F 109.5
C9' C11' H11D 109.5
C9' C11' H11E 109.5
H11D C11' H11E 109.5
C9' C11' H11F 109.5
H11D C11' H11F 109.5
H11E C11' H11F 109.5
C9' C12' H12D 109.5
C9' C12' H12E 109.5
H12D C12' H12E 109.5
C9' C12' H12F 109.5
H12D C12' H12F 109.5
H12E C12' H12F 109.5
O5' C13' H13D 109.5
O5' C13' H13E 109.5
H13D C13' H13E 109.5
O5' C13' H13F 109.5
H13D C13' H13F 109.5
H13E C13' H13F 109.5
O6' C14' C15' 111.2(7)
O6' C14' H14C 109.4
C15' C14' H14C 109.4
O6' C14' H14D 109.4
C15' C14' H14D 109.4
H14C C14' H14D 108.0
C17' C16' C15' 120.0
C17' C16' H16' 120.0
C15' C16' H16' 120.0
C18' C17' C16' 120.0
C18' C17' H17' 120.0
C16' C17' H17' 120.0
C17' C18' C19' 120.0
C17' C18' H18' 120.0
C19' C18' H18' 120.0
C18' C19' C20' 120.0
C18' C19' H19' 120.0
C20' C19' H19' 120.0
C15' C20' C19' 120.0
C15' C20' H20' 120.0
C19' C20' H20' 120.0
C20' C15' C16' 120.0
C20' C15' C14' 119.3(6)
C16' C15' C14' 120.6(6)

loop_
_geom_bond_atom_site_label_1
_geom_bond_atom_site_label_2
_geom_bond_site_symmetry_2
_geom_bond_distance
_geom_bond_publ_flag
Cl1 C2 . 1.756(11) y
Cl2 C2 . 1.792(9) ?
Cl1' C2' . 1.764(10) ?
Cl2' C2' . 1.793(8) y
O1 C1 . 1.313(12) y
O1 C9 . 1.485(11) ?
O2 C1 . 1.197(12) y
O3 C3 . 1.382(11) y
O3 H3O . 0.8400 ?
O4 C3 . 1.411(11) y
O4 C7 . 1.441(11) ?
O5 C13 . 1.405(12) ?
O5 C4 . 1.412(11) ?
O6 C6 . 1.415(11) ?
O6 C14 . 1.430(12) ?
O7 C8 . 1.437(13) ?
O7 H7O . 0.8400 ?
O1' C1' . 1.322(13) ?
O1' C9' . 1.514(11) ?
O2' C1' . 1.175(12) ?
O3' C3' . 1.387(11) y
O3' H3'O . 0.8400 ?
O4' C3' . 1.416(10) y
O4' C7' . 1.458(10) ?
O5' C4' . 1.436(10) ?
O5' C13' . 1.455(11) ?
O6' C6' . 1.414(10) ?
O6' C14' . 1.427(10) ?
O7' C8' . 1.426(11) ?
O7' H7'O . 0.8400 ?
C1 C2 . 1.565(13) ?
C2 C3 . 1.575(12) ?
C3 C4 . 1.533(13) ?
C4 C5 . 1.529(12) ?
C4 H4 . 1.0000 ?
C5 C6 . 1.530(12) ?
C5 H5A . 0.9900 ?
C5 H5B . 0.9900 ?
C6 C7 . 1.539(14) ?
C6 H6 . 1.0000 ?
C7 C8 . 1.494(13) ?
C7 H7 . 1.0000 ?
C8 H8A . 0.9900 ?
C8 H8B . 0.9900 ?
C9 C10 . 1.495(17) ?
C9 C12 . 1.524(14) ?
C9 C11 . 1.531(14) ?
C10 H10A . 0.9800 ?
C10 H10B . 0.9800 ?
C10 H10C . 0.9800 ?
C11 H11A . 0.9800 ?
C11 H11B . 0.9800 ?
C11 H11C . 0.9800 ?
C12 H12A . 0.9800 ?
C12 H12B . 0.9800 ?
C12 H12C . 0.9800 ?
C13 H13A . 0.9800 ?
C13 H13B . 0.9800 ?
C13 H13C . 0.9800 ?
C14 C15 . 1.510(11) ?
C14 H14A . 0.9900 ?
C14 H14B . 0.9900 ?
C16 C17 . 1.3900 ?
C16 C15 . 1.3900 ?
C16 H16 . 0.9500 ?
C17 C18 . 1.3900 ?
C17 H17 . 0.9500 ?
C18 C19 . 1.3900 ?
C18 H18 . 0.9500 ?
C19 C20 . 1.3900 ?
C19 H19 . 0.9500 ?
C20 C15 . 1.3900 ?
C20 H20 . 0.9500 ?
C1' C2' . 1.569(12) ?
C2' C3' . 1.572(12) ?
C3' C4' . 1.530(12) ?
C4' C5' . 1.504(12) ?
C4' H4' . 1.0000 ?
C5' C6' . 1.539(12) ?
C5' H5'A . 0.9900 ?
C5' H5'B . 0.9900 ?
C6' C7' . 1.525(12) ?
C6' H6' . 1.0000 ?
C7' C8' . 1.504(12) ?
C7' H7' . 1.0000 ?
C8' H8'A . 0.9900 ?
C8' H8'B . 0.9900 ?
C9' C10' . 1.464(16) ?
C9' C11' . 1.479(17) ?
C9' C12' . 1.514(13) ?
C10' H10D . 0.9800 ?
C10' H10E . 0.9800 ?
C10' H10F . 0.9800 ?
C11' H11D . 0.9800 ?
C11' H11E . 0.9800 ?
C11' H11F . 0.9800 ?
C12' H12D . 0.9800 ?
C12' H12E . 0.9800 ?
C12' H12F . 0.9800 ?
C13' H13D . 0.9800 ?
C13' H13E . 0.9800 ?
C13' H13F . 0.9800 ?
C14' C15' . 1.496(10) ?
C14' H14C . 0.9900 ?
C14' H14D . 0.9900 ?
C16' C17' . 1.3900 ?
C16' C15' . 1.3900 ?
C16' H16' . 0.9500 ?
C17' C18' . 1.3900 ?
C17' H17' . 0.9500 ?
C18' C19' . 1.3900 ?
C18' H18' . 0.9500 ?
C19' C20' . 1.3900 ?
C19' H19' . 0.9500 ?
C20' C15' . 1.3900 ?
C20' H20' . 0.9500 ?

loop_
_geom_torsion_atom_site_label_1
_geom_torsion_atom_site_label_2
_geom_torsion_atom_site_label_3
_geom_torsion_atom_site_label_4
_geom_torsion
C9 O1 C1 O2 3.3(16)
C9 O1 C1 C2 176.7(7)
O2 C1 C2 C3 -116.0(11)
O1 C1 C2 C3 70.0(10)
O2 C1 C2 Cl1 6.9(11)
O1 C1 C2 Cl1 -167.1(7)
O2 C1 C2 Cl2 123.9(9)
O1 C1 C2 Cl2 -50.1(9)
C7 O4 C3 O3 57.8(10)
C7 O4 C3 C4 -64.6(10)
C7 O4 C3 C2 176.0(8)
C1 C2 C3 O3 -62.2(11)
Cl1 C2 C3 O3 176.5(6)
Cl2 C2 C3 O3 57.3(9)
C1 C2 C3 O4 -178.6(8)
Cl1 C2 C3 O4 60.2(8)
Cl2 C2 C3 O4 -59.1(8)
C1 C2 C3 C4 64.8(10)
Cl1 C2 C3 C4 -56.4(9)
Cl2 C2 C3 C4 -175.7(7)
C13 O5 C4 C5 -91.5(10)
C13 O5 C4 C3 146.7(8)
O3 C3 C4 O5 60.3(10)
O4 C3 C4 O5 -179.9(7)
C2 C3 C4 O5 -65.8(10)
O3 C3 C4 C5 -63.5(10)
O4 C3 C4 C5 56.3(10)
C2 C3 C4 C5 170.4(8)
O5 C4 C5 C6 -173.0(9)
C3 C4 C5 C6 -52.9(11)
C14 O6 C6 C5 74.6(11)
C14 O6 C6 C7 -166.0(9)
C4 C5 C6 O6 170.8(8)
C4 C5 C6 C7 53.0(12)
C3 O4 C7 C8 -174.1(9)
C3 O4 C7 C6 65.3(10)
O6 C6 C7 O4 -177.9(8)
C5 C6 C7 O4 -56.6(11)
O6 C6 C7 C8 64.4(11)
C5 C6 C7 C8 -174.2(9)
O4 C7 C8 O7 72.9(11)
C6 C7 C8 O7 -168.8(8)
C1 O1 C9 C10 -179.9(9)
C1 O1 C9 C12 59.7(12)
C1 O1 C9 C11 -62.1(12)
C6 O6 C14 C15 155.3(8)
C15 C16 C17 C18 0.0
C16 C17 C18 C19 0.0
C17 C18 C19 C20 0.0
C18 C19 C20 C15 0.0
C19 C20 C15 C16 0.0
C19 C20 C15 C14 -176.7(8)
C17 C16 C15 C20 0.0
C17 C16 C15 C14 176.9(8)
O6 C14 C15 C20 -5.0(12)
O6 C14 C15 C16 178.2(7)
C9' O1' C1' O2' 2.1(15)
C9' O1' C1' C2' 177.3(7)
O2' C1' C2' C3' -124.2(10)
O1' C1' C2' C3' 60.2(10)
O2' C1' C2' Cl1' -1.1(11)
O1' C1' C2' Cl1' -176.7(6)
O2' C1' C2' Cl2' 115.3(9)
O1' C1' C2' Cl2' -60.3(9)
C7' O4' C3' O3' 60.5(9)
C7' O4' C3' C4' -61.9(9)
C7' O4' C3' C2' 179.0(7)
C1' C2' C3' O3' -63.1(10)
Cl1' C2' C3' O3' 174.9(6)
Cl2' C2' C3' O3' 56.6(8)
C1' C2' C3' O4' -178.7(7)
Cl1' C2' C3' O4' 59.3(8)
Cl2' C2' C3' O4' -59.1(8)
C1' C2' C3' C4' 63.5(10)
Cl1' C2' C3' C4' -58.5(8)
Cl2' C2' C3' C4' -176.8(6)
C13' O5' C4' C5' -75.9(11)
C13' O5' C4' C3' 164.2(8)
O3' C3' C4' O5' 59.8(9)
O4' C3' C4' O5' 178.4(7)
C2' C3' C4' O5' -65.8(9)
O3' C3' C4' C5' -63.1(10)
O4' C3' C4' C5' 55.6(10)
C2' C3' C4' C5' 171.3(8)
O5' C4' C5' C6' -171.3(8)
C3' C4' C5' C6' -55.0(11)
C14' O6' C6' C7' -172.9(8)
C14' O6' C6' C5' 68.7(10)
C4' C5' C6' O6' 175.7(8)
C4' C5' C6' C7' 56.6(11)
C3' O4' C7' C8' -172.0(7)
C3' O4' C7' C6' 64.7(9)
O6' C6' C7' O4' 180.0(7)
C5' C6' C7' O4' -58.6(10)
O6' C6' C7' C8' 60.7(11)
C5' C6' C7' C8' -177.9(8)
O4' C7' C8' O7' -66.2(9)
C6' C7' C8' O7' 53.7(11)
C1' O1' C9' C10' -179.0(10)
C1' O1' C9' C11' -62.3(11)
C1' O1' C9' C12' 60.3(12)
C6' O6' C14' C15' 165.3(8)
C15' C16' C17' C18' 0.0
C16' C17' C18' C19' 0.0
C17' C18' C19' C20' 0.0
C18' C19' C20' C15' 0.0
C19' C20' C15' C16' 0.0
C19' C20' C15' C14' -176.0(7)
C17' C16' C15' C20' 0.0
C17' C16' C15' C14' 175.9(7)
O6' C14' C15' C20' -73.8(10)
O6' C14' C15' C16' 110.3(8)

loop_
_cod_related_entry_id
_cod_related_entry_database
_cod_related_entry_code
1 ChemSpider 24732378
